data_7127354
loop_
_publ_author_name
'Horsley Downie, Thomas M.'
'Hall, Jonathan W.'
'Collier Finn, Thomas P.'
'Liptrot, David J.'
'Lowe, John P.'
'Mahon, Mary F.'
'McMullin, Claire L.'
'Whittlesey, Michael K.'

_publ_section_title
;
 The first ring-expanded NHC-copper(i) phosphides as catalysts in the
 highly selective hydrophosphination of isocyanates.
;
_journal_issue 87
_journal_name_full 'Chemical communications (Cambridge, England)'
_journal_page_first 13359
_journal_page_last 13362
_journal_paper_doi 10.1039/d0cc05694d
_journal_volume 56
_journal_year 2020
_chemical_formula_moiety 'C40 H50 Cu N2 P'
_chemical_formula_sum 'C40 H50 Cu N2 P'
_chemical_formula_weight 653.33
_space_group_crystal_system triclinic
_space_group_IT_number 2
_space_group_name_Hall '-P 1'
_space_group_name_H-M_alt 'P -1'
_atom_sites_solution_hydrogens geom
_atom_sites_solution_primary iterative
_audit_creation_date 2019-03-04
_audit_creation_method
;
Olex2 1.2
(compiled 2018.05.29 svn.r3508 for OlexSys, GUI svn.r5506)
;
_audit_update_record
;
2020-07-06 deposited with the CCDC.	2020-09-30 downloaded from the CCDC.
;
_cell_angle_alpha 104.810(2)
_cell_angle_beta 90.293(2)
_cell_angle_gamma 95.555(2)
_cell_formula_units_Z 4
_cell_length_a 12.8035(3)
_cell_length_b 16.6298(4)
_cell_length_c 17.6961(4)
_cell_measurement_reflns_used 12272
_cell_measurement_temperature 149.99(10)
_cell_measurement_theta_max 29.0640
_cell_measurement_theta_min 3.8440
_cell_volume 3623.82(15)
_computing_cell_refinement 'CrysAlisPro 1.171.39.46 (Rigaku OD, 2018)'
_computing_data_collection 'CrysAlisPro 1.171.39.46 (Rigaku OD, 2018)'
_computing_data_reduction 'CrysAlisPro 1.171.39.46 (Rigaku OD, 2018)'
_computing_molecular_graphics 'Olex2 (Dolomanov et al., 2009)'
_computing_publication_material 'Olex2 (Dolomanov et al., 2009)'
_computing_structure_refinement 'ShelXL (Sheldrick, 2015)'
_computing_structure_solution 'olex2.solve (Bourhis et al., 2015)'
_diffrn_ambient_environment N~2~
_diffrn_ambient_temperature 149.99(10)
_diffrn_detector 'CCD plate'
_diffrn_detector_area_resol_mean 8.0734
_diffrn_detector_type EosS2
_diffrn_measured_fraction_theta_full 0.998
_diffrn_measured_fraction_theta_max 0.828
_diffrn_measurement_device 'four-circle diffractometer'
_diffrn_measurement_device_type 'New Xcalibur, EosS2'
_diffrn_measurement_method '\w scans'
_diffrn_radiation_monochromator graphite
_diffrn_radiation_probe x-ray
_diffrn_radiation_type MoK\a
_diffrn_radiation_wavelength 0.71073
_diffrn_reflns_av_R_equivalents 0.0291
_diffrn_reflns_av_unetI/netI 0.0569
_diffrn_reflns_Laue_measured_fraction_full 0.998
_diffrn_reflns_Laue_measured_fraction_max 0.828
_diffrn_reflns_limit_h_max 16
_diffrn_reflns_limit_h_min -17
_diffrn_reflns_limit_k_max 23
_diffrn_reflns_limit_k_min -22
_diffrn_reflns_limit_l_max 24
_diffrn_reflns_limit_l_min -24
_diffrn_reflns_number 35949
_diffrn_reflns_point_group_measured_fraction_full 0.998
_diffrn_reflns_point_group_measured_fraction_max 0.828
_diffrn_reflns_theta_full 25.242
_diffrn_reflns_theta_max 29.627
_diffrn_reflns_theta_min 3.329
_diffrn_source 'fine-focus sealed X-ray tube'
_diffrn_source_type 'Enhance (Mo) X-ray Source'
_exptl_absorpt_coefficient_mu 0.676
_exptl_absorpt_correction_T_max 1.00000
_exptl_absorpt_correction_T_min 0.97837
_exptl_absorpt_correction_type multi-scan
_exptl_absorpt_process_details
;
CrysAlisPro 1.171.39.46 (Rigaku Oxford Diffraction, 2018)
Empirical absorption correction using spherical harmonics,
 implemented in SCALE3 ABSPACK scaling algorithm.
;
_exptl_crystal_colour colourless
_exptl_crystal_colour_primary colourless
_exptl_crystal_density_diffrn 1.197
_exptl_crystal_description block
_exptl_crystal_F_000 1392
_exptl_crystal_size_max 0.442
_exptl_crystal_size_mid 0.267
_exptl_crystal_size_min 0.18
_refine_diff_density_max 0.632
_refine_diff_density_min -0.456
_refine_diff_density_rms 0.058
_refine_ls_extinction_method none
_refine_ls_goodness_of_fit_ref 1.014
_refine_ls_hydrogen_treatment constr
_refine_ls_matrix_type full
_refine_ls_number_parameters 809
_refine_ls_number_reflns 16928
_refine_ls_number_restraints 0
_refine_ls_restrained_S_all 1.014
_refine_ls_R_factor_all 0.0672
_refine_ls_R_factor_gt 0.0416
_refine_ls_shift/su_max 0.001
_refine_ls_shift/su_mean 0.000
_refine_ls_structure_factor_coef Fsqd
_refine_ls_weighting_details 'w=1/[\s^2^(Fo^2^)+(0.0353P)^2^+0.9691P] where P=(Fo^2^+2Fc^2^)/3'
_refine_ls_weighting_scheme calc
_refine_ls_wR_factor_gt 0.0836
_refine_ls_wR_factor_ref 0.0932
_reflns_Friedel_coverage 0.000
_reflns_number_gt 12503
_reflns_number_total 16928
_reflns_threshold_expression 'I > 2\s(I)'
_cod_data_source_file d0cc05694d2.cif
_cod_data_source_block e19mkw10
_cod_depositor_comments 'Adding full bibliography for 7127351--7127357.cif.'
_cod_database_code 7127354
_chemical_oxdiff_usercomment 'Clear blocks'
_shelx_space_group_comment
;
The symmetry employed for this shelxl refinement is uniquely defined
by the following loop, which should always be used as a source of
symmetry information in preference to the above space-group names.
They are only intended as comments.
;
_shelx_estimated_absorpt_t_max 0.888
_shelx_estimated_absorpt_t_min 0.754
_olex2_refinement_description
;
1. Fixed Uiso
 At 1.2 times of:
  All C(H) groups, All C(H,H) groups
 At 1.5 times of:
  All C(H,H,H) groups
2.a Ternary CH refined with riding coordinates:
 C11(H11), C14(H14), C23(H23), C26(H26), C51(H51), C54(H54), C63(H63), C66(H66)
2.b Secondary CH2 refined with riding coordinates:
 C2(H2A,H2B), C3(H3A,H3B), C4(H4A,H4B), C42(H42A,H42B), C43(H43A,H43B),
 C44(H44A,H44B)
2.c Aromatic/amide H refined with riding coordinates:
 C7(H7), C8(H8), C9(H9), C19(H19), C20(H20), C21(H21), C30(H30), C31(H31),
 C32(H32), C33(H33), C34(H34), C36(H36), C37(H37), C38(H38), C39(H39), C40(H40),
  C47(H47), C48(H48), C49(H49), C59(H59), C60(H60), C61(H61), C70(H70),
 C71(H71), C72(H72), C73(H73), C74(H74), C76(H76), C77(H77), C78(H78), C79(H79),
  C80(H80)
2.d Idealised Me refined as rotating group:
 C12(H12A,H12B,H12C), C13(H13A,H13B,H13C), C15(H15A,H15B,H15C), C16(H16A,H16B,
 H16C), C24(H24A,H24B,H24C), C25(H25A,H25B,H25C), C27(H27A,H27B,H27C), C28(H28A,
 H28B,H28C), C52(H52A,H52B,H52C), C53(H53A,H53B,H53C), C55(H55A,H55B,H55C),
 C56(H56A,H56B,H56C), C64(H64A,H64B,H64C), C65(H65A,H65B,H65C), C67(H67A,H67B,
 H67C), C68(H68A,H68B,H68C)
;

loop_
_space_group_symop_operation_xyz
'x, y, z'
'-x, -y, -z'

loop_
_atom_site_label
_atom_site_type_symbol
_atom_site_fract_x
_atom_site_fract_y
_atom_site_fract_z
_atom_site_U_iso_or_equiv
_atom_site_adp_type
_atom_site_occupancy
_atom_site_site_symmetry_order
_atom_site_calc_flag
_atom_site_refinement_flags_posn
_atom_site_refinement_flags_adp
_atom_site_refinement_flags_occupancy
_atom_site_disorder_assembly
_atom_site_disorder_group
Cu1 Cu 0.60643(2) 0.28994(2) 0.02957(2) 0.02032(7) Uani 1 1 d . . . . .
P1 P 0.55593(4) 0.26484(3) -0.09466(3) 0.02087(11) Uani 1 1 d . . . . .
N1 N 0.60173(12) 0.35697(10) 0.19579(9) 0.0178(3) Uani 1 1 d . . . . .
N2 N 0.74575(12) 0.28826(10) 0.15547(9) 0.0190(3) Uani 1 1 d . . . . .
C1 C 0.65604(14) 0.31430(12) 0.13682(10) 0.0166(4) Uani 1 1 d . . . . .
C2 C 0.78804(16) 0.30172(14) 0.23574(11) 0.0248(5) Uani 1 1 d . . . . .
H2A H 0.8641 0.3048 0.2355 0.030 Uiso 1 1 calc R . . . .
H2B H 0.7623 0.2552 0.2567 0.030 Uiso 1 1 calc R . . . .
C3 C 0.75429(16) 0.38195(13) 0.28629(11) 0.0262(5) Uani 1 1 d . . . . .
H3A H 0.7887 0.4292 0.2702 0.031 Uiso 1 1 calc R . . . .
H3B H 0.7747 0.3877 0.3404 0.031 Uiso 1 1 calc R . . . .
C4 C 0.63637(16) 0.38139(13) 0.27873(11) 0.0244(5) Uani 1 1 d . . . . .
H4A H 0.6021 0.3424 0.3055 0.029 Uiso 1 1 calc R . . . .
H4B H 0.6163 0.4366 0.3033 0.029 Uiso 1 1 calc R . . . .
C5 C 0.50505(15) 0.38812(12) 0.17874(10) 0.0194(4) Uani 1 1 d . . . . .
C6 C 0.40930(15) 0.34151(13) 0.18409(11) 0.0233(4) Uani 1 1 d . . . . .
C7 C 0.31788(16) 0.37620(14) 0.17285(12) 0.0299(5) Uani 1 1 d . . . . .
H7 H 0.2532 0.3469 0.1765 0.036 Uiso 1 1 calc R . . . .
C8 C 0.32083(17) 0.45313(15) 0.15644(13) 0.0330(5) Uani 1 1 d . . . . .
H8 H 0.2585 0.4752 0.1494 0.040 Uiso 1 1 calc R . . . .
C9 C 0.41570(17) 0.49746(14) 0.15045(12) 0.0295(5) Uani 1 1 d . . . . .
H9 H 0.4169 0.5487 0.1383 0.035 Uiso 1 1 calc R . . . .
C10 C 0.51007(16) 0.46633(13) 0.16245(11) 0.0238(4) Uani 1 1 d . . . . .
C11 C 0.40354(17) 0.25566(14) 0.20022(13) 0.0297(5) Uani 1 1 d . . . . .
H11 H 0.4754 0.2438 0.2093 0.036 Uiso 1 1 calc R . . . .
C12 C 0.3419(2) 0.25300(18) 0.27347(15) 0.0488(7) Uani 1 1 d . . . . .
H12A H 0.3724 0.2960 0.3171 0.073 Uiso 1 1 calc GR . . . .
H12B H 0.3443 0.1994 0.2841 0.073 Uiso 1 1 calc GR . . . .
H12C H 0.2702 0.2619 0.2651 0.073 Uiso 1 1 calc GR . . . .
C13 C 0.3561(2) 0.18791(16) 0.12937(16) 0.0559(8) Uani 1 1 d . . . . .
H13A H 0.2866 0.1995 0.1179 0.084 Uiso 1 1 calc GR . . . .
H13B H 0.3528 0.1344 0.1409 0.084 Uiso 1 1 calc GR . . . .
H13C H 0.3991 0.1874 0.0850 0.084 Uiso 1 1 calc GR . . . .
C14 C 0.61398(18) 0.51721(14) 0.15686(14) 0.0335(5) Uani 1 1 d . . . . .
H14 H 0.6707 0.4866 0.1692 0.040 Uiso 1 1 calc R . . . .
C15 C 0.6223(2) 0.60281(15) 0.21599(16) 0.0492(7) Uani 1 1 d . . . . .
H15A H 0.5678 0.6342 0.2048 0.074 Uiso 1 1 calc GR . . . .
H15B H 0.6895 0.6324 0.2124 0.074 Uiso 1 1 calc GR . . . .
H15C H 0.6149 0.5955 0.2678 0.074 Uiso 1 1 calc GR . . . .
C16 C 0.6280(2) 0.52571(17) 0.07330(15) 0.0509(7) Uani 1 1 d . . . . .
H16A H 0.6235 0.4711 0.0377 0.076 Uiso 1 1 calc GR . . . .
H16B H 0.6955 0.5550 0.0697 0.076 Uiso 1 1 calc GR . . . .
H16C H 0.5739 0.5564 0.0601 0.076 Uiso 1 1 calc GR . . . .
C17 C 0.80444(15) 0.23778(13) 0.09513(11) 0.0223(4) Uani 1 1 d . . . . .
C18 C 0.88988(16) 0.27738(14) 0.06479(12) 0.0283(5) Uani 1 1 d . . . . .
C19 C 0.95036(19) 0.22655(16) 0.01130(14) 0.0422(6) Uani 1 1 d . . . . .
H19 H 1.0076 0.2507 -0.0101 0.051 Uiso 1 1 calc R . . . .
C20 C 0.9269(2) 0.14128(17) -0.01041(15) 0.0487(7) Uani 1 1 d . . . . .
H20 H 0.9689 0.1084 -0.0458 0.058 Uiso 1 1 calc R . . . .
C21 C 0.84180(19) 0.10399(16) 0.01972(14) 0.0422(6) Uani 1 1 d . . . . .
H21 H 0.8262 0.0463 0.0036 0.051 Uiso 1 1 calc R . . . .
C22 C 0.77897(16) 0.15139(14) 0.07377(12) 0.0270(5) Uani 1 1 d . . . . .
C23 C 0.91600(17) 0.37145(14) 0.08779(13) 0.0330(5) Uani 1 1 d . . . . .
H23 H 0.8778 0.3938 0.1352 0.040 Uiso 1 1 calc R . . . .
C24 C 0.8780(3) 0.41000(19) 0.02414(18) 0.0654(9) Uani 1 1 d . . . . .
H24A H 0.9171 0.3918 -0.0222 0.098 Uiso 1 1 calc GR . . . .
H24B H 0.8884 0.4698 0.0421 0.098 Uiso 1 1 calc GR . . . .
H24C H 0.8047 0.3926 0.0126 0.098 Uiso 1 1 calc GR . . . .
C25 C 1.0321(2) 0.39785(18) 0.10669(18) 0.0613(9) Uani 1 1 d . . . . .
H25A H 1.0554 0.3717 0.1453 0.092 Uiso 1 1 calc GR . . . .
H25B H 1.0431 0.4575 0.1266 0.092 Uiso 1 1 calc GR . . . .
H25C H 1.0712 0.3811 0.0601 0.092 Uiso 1 1 calc GR . . . .
C26 C 0.68556(18) 0.10974(14) 0.10696(13) 0.0323(5) Uani 1 1 d . . . . .
H26 H 0.6523 0.1542 0.1432 0.039 Uiso 1 1 calc R . . . .
C27 C 0.7187(2) 0.05140(19) 0.15362(17) 0.0582(8) Uani 1 1 d . . . . .
H27A H 0.7461 0.0043 0.1191 0.087 Uiso 1 1 calc GR . . . .
H27B H 0.6591 0.0324 0.1794 0.087 Uiso 1 1 calc GR . . . .
H27C H 0.7718 0.0805 0.1919 0.087 Uiso 1 1 calc GR . . . .
C28 C 0.6046(2) 0.06636(19) 0.04383(15) 0.0532(7) Uani 1 1 d . . . . .
H28A H 0.5822 0.1061 0.0178 0.080 Uiso 1 1 calc GR . . . .
H28B H 0.5454 0.0428 0.0668 0.080 Uiso 1 1 calc GR . . . .
H28C H 0.6348 0.0227 0.0067 0.080 Uiso 1 1 calc GR . . . .
C29 C 0.41323(15) 0.23771(12) -0.10046(11) 0.0207(4) Uani 1 1 d . . . . .
C30 C 0.35328(17) 0.27350(15) -0.03765(12) 0.0315(5) Uani 1 1 d . . . . .
H30 H 0.3870 0.3051 0.0086 0.038 Uiso 1 1 calc R . . . .
C31 C 0.24470(19) 0.26319(18) -0.04243(14) 0.0464(7) Uani 1 1 d . . . . .
H31 H 0.2067 0.2878 0.0005 0.056 Uiso 1 1 calc R . . . .
C32 C 0.19209(18) 0.21681(17) -0.11024(14) 0.0431(7) Uani 1 1 d . . . . .
H32 H 0.1191 0.2097 -0.1133 0.052 Uiso 1 1 calc R . . . .
C33 C 0.24980(18) 0.18125(16) -0.17330(13) 0.0367(6) Uani 1 1 d . . . . .
H33 H 0.2155 0.1498 -0.2194 0.044 Uiso 1 1 calc R . . . .
C34 C 0.35816(16) 0.19185(14) -0.16860(12) 0.0278(5) Uani 1 1 d . . . . .
H34 H 0.3955 0.1678 -0.2121 0.033 Uiso 1 1 calc R . . . .
C35 C 0.61142(16) 0.16666(13) -0.13982(11) 0.0222(4) Uani 1 1 d . . . . .
C36 C 0.71894(17) 0.17170(15) -0.15362(12) 0.0309(5) Uani 1 1 d . . . . .
H36 H 0.7582 0.2236 -0.1402 0.037 Uiso 1 1 calc R . . . .
C37 C 0.76840(19) 0.10120(16) -0.18683(14) 0.0397(6) Uani 1 1 d . . . . .
H37 H 0.8402 0.1063 -0.1948 0.048 Uiso 1 1 calc R . . . .
C38 C 0.7120(2) 0.02331(16) -0.20823(14) 0.0411(6) Uani 1 1 d . . . . .
H38 H 0.7451 -0.0240 -0.2311 0.049 Uiso 1 1 calc R . . . .
C39 C 0.6065(2) 0.01702(15) -0.19515(13) 0.0377(6) Uani 1 1 d . . . . .
H39 H 0.5677 -0.0351 -0.2094 0.045 Uiso 1 1 calc R . . . .
C40 C 0.55678(18) 0.08728(13) -0.16098(12) 0.0308(5) Uani 1 1 d . . . . .
H40 H 0.4853 0.0812 -0.1520 0.037 Uiso 1 1 calc R . . . .
Cu2 Cu 0.83477(2) 0.24520(2) 0.49673(2) 0.01973(7) Uani 1 1 d . . . . .
P2 P 0.93021(4) 0.27639(3) 0.40251(3) 0.02171(12) Uani 1 1 d . . . . .
N3 N 0.73031(12) 0.29375(10) 0.64063(9) 0.0182(3) Uani 1 1 d . . . . .
N4 N 0.68469(12) 0.15714(10) 0.57476(9) 0.0175(3) Uani 1 1 d . . . . .
C41 C 0.74211(14) 0.22990(12) 0.57871(11) 0.0176(4) Uani 1 1 d . . . . .
C42 C 0.65595(16) 0.29032(13) 0.70343(11) 0.0246(5) Uani 1 1 d . . . . .
H42A H 0.6312 0.3448 0.7239 0.030 Uiso 1 1 calc R . . . .
H42B H 0.6909 0.2752 0.7458 0.030 Uiso 1 1 calc R . . . .
C43 C 0.56403(16) 0.22618(13) 0.67112(12) 0.0264(5) Uani 1 1 d . . . . .
H43A H 0.5190 0.2190 0.7133 0.032 Uiso 1 1 calc R . . . .
H43B H 0.5231 0.2454 0.6341 0.032 Uiso 1 1 calc R . . . .
C44 C 0.60348(16) 0.14371(13) 0.63095(12) 0.0239(5) Uani 1 1 d . . . . .
H44A H 0.6331 0.1194 0.6695 0.029 Uiso 1 1 calc R . . . .
H44B H 0.5456 0.1052 0.6035 0.029 Uiso 1 1 calc R . . . .
C45 C 0.69470(15) 0.08656(12) 0.50801(11) 0.0195(4) Uani 1 1 d . . . . .
C46 C 0.76041(15) 0.02666(13) 0.51595(12) 0.0232(4) Uani 1 1 d . . . . .
C47 C 0.76384(17) -0.04330(13) 0.45255(13) 0.0307(5) Uani 1 1 d . . . . .
H47 H 0.8070 -0.0842 0.4558 0.037 Uiso 1 1 calc R . . . .
C48 C 0.70390(18) -0.05237(14) 0.38520(13) 0.0325(5) Uani 1 1 d . . . . .
H48 H 0.7063 -0.0998 0.3440 0.039 Uiso 1 1 calc R . . . .
C49 C 0.64094(17) 0.00781(14) 0.37851(12) 0.0294(5) Uani 1 1 d . . . . .
H49 H 0.6018 0.0010 0.3325 0.035 Uiso 1 1 calc R . . . .
C50 C 0.63472(15) 0.07922(12) 0.43971(11) 0.0224(4) Uani 1 1 d . . . . .
C51 C 0.82645(17) 0.03635(14) 0.58965(13) 0.0300(5) Uani 1 1 d . . . . .
H51 H 0.7889 0.0685 0.6335 0.036 Uiso 1 1 calc R . . . .
C52 C 0.93228(19) 0.08651(15) 0.58598(16) 0.0434(6) Uani 1 1 d . . . . .
H52A H 0.9720 0.0558 0.5445 0.065 Uiso 1 1 calc GR . . . .
H52B H 0.9705 0.0960 0.6348 0.065 Uiso 1 1 calc GR . . . .
H52C H 0.9207 0.1392 0.5763 0.065 Uiso 1 1 calc GR . . . .
C53 C 0.84242(19) -0.04681(16) 0.60672(15) 0.0411(6) Uani 1 1 d . . . . .
H53A H 0.7757 -0.0790 0.6051 0.062 Uiso 1 1 calc GR . . . .
H53B H 0.8751 -0.0369 0.6577 0.062 Uiso 1 1 calc GR . . . .
H53C H 0.8866 -0.0770 0.5682 0.062 Uiso 1 1 calc GR . . . .
C54 C 0.56485(17) 0.14457(14) 0.43051(12) 0.0280(5) Uani 1 1 d . . . . .
H54 H 0.5746 0.1911 0.4776 0.034 Uiso 1 1 calc R . . . .
C55 C 0.5948(2) 0.17894(16) 0.36044(14) 0.0417(6) Uani 1 1 d . . . . .
H55A H 0.6669 0.2023 0.3666 0.063 Uiso 1 1 calc GR . . . .
H55B H 0.5508 0.2216 0.3574 0.063 Uiso 1 1 calc GR . . . .
H55C H 0.5857 0.1345 0.3133 0.063 Uiso 1 1 calc GR . . . .
C56 C 0.44858(18) 0.10977(16) 0.42394(15) 0.0420(6) Uani 1 1 d . . . . .
H56A H 0.4364 0.0650 0.3773 0.063 Uiso 1 1 calc GR . . . .
H56B H 0.4057 0.1534 0.4216 0.063 Uiso 1 1 calc GR . . . .
H56C H 0.4310 0.0892 0.4688 0.063 Uiso 1 1 calc GR . . . .
C57 C 0.79373(15) 0.37249(12) 0.64858(11) 0.0196(4) Uani 1 1 d . . . . .
C58 C 0.75135(16) 0.43507(12) 0.62205(11) 0.0218(4) Uani 1 1 d . . . . .
C59 C 0.81285(18) 0.51087(13) 0.63073(12) 0.0279(5) Uani 1 1 d . . . . .
H59 H 0.7872 0.5532 0.6126 0.034 Uiso 1 1 calc R . . . .
C60 C 0.91188(18) 0.52373(13) 0.66608(12) 0.0312(5) Uani 1 1 d . . . . .
H60 H 0.9522 0.5746 0.6716 0.037 Uiso 1 1 calc R . . . .
C61 C 0.95107(17) 0.46178(13) 0.69315(12) 0.0290(5) Uani 1 1 d . . . . .
H61 H 1.0174 0.4717 0.7174 0.035 Uiso 1 1 calc R . . . .
C62 C 0.89332(16) 0.38427(13) 0.68491(11) 0.0239(4) Uani 1 1 d . . . . .
C63 C 0.93862(17) 0.31731(14) 0.71595(13) 0.0307(5) Uani 1 1 d . . . . .
H63 H 0.8907 0.2660 0.6990 0.037 Uiso 1 1 calc R . . . .
C64 C 0.9441(2) 0.34168(17) 0.80543(14) 0.0522(7) Uani 1 1 d . . . . .
H64A H 0.9936 0.3901 0.8238 0.078 Uiso 1 1 calc GR . . . .
H64B H 0.9660 0.2962 0.8237 0.078 Uiso 1 1 calc GR . . . .
H64C H 0.8760 0.3540 0.8249 0.078 Uiso 1 1 calc GR . . . .
C65 C 1.04643(19) 0.29779(16) 0.68254(17) 0.0484(7) Uani 1 1 d . . . . .
H65A H 1.0411 0.2829 0.6264 0.073 Uiso 1 1 calc GR . . . .
H65B H 1.0694 0.2521 0.6999 0.073 Uiso 1 1 calc GR . . . .
H65C H 1.0962 0.3462 0.7003 0.073 Uiso 1 1 calc GR . . . .
C66 C 0.64291(16) 0.42118(13) 0.58310(12) 0.0255(5) Uani 1 1 d . . . . .
H66 H 0.6055 0.3725 0.5962 0.031 Uiso 1 1 calc R . . . .
C67 C 0.57822(19) 0.49480(16) 0.61225(14) 0.0431(6) Uani 1 1 d . . . . .
H67A H 0.5751 0.5074 0.6682 0.065 Uiso 1 1 calc GR . . . .
H67B H 0.5084 0.4806 0.5896 0.065 Uiso 1 1 calc GR . . . .
H67C H 0.6104 0.5427 0.5973 0.065 Uiso 1 1 calc GR . . . .
C68 C 0.64901(19) 0.40065(15) 0.49408(13) 0.0374(6) Uani 1 1 d . . . . .
H68A H 0.6839 0.4477 0.4791 0.056 Uiso 1 1 calc GR . . . .
H68B H 0.5794 0.3883 0.4711 0.056 Uiso 1 1 calc GR . . . .
H68C H 0.6876 0.3530 0.4761 0.056 Uiso 1 1 calc GR . . . .
C69 C 1.05692(16) 0.31545(13) 0.45342(11) 0.0241(5) Uani 1 1 d . . . . .
C70 C 1.06079(19) 0.39232(14) 0.50941(13) 0.0368(6) Uani 1 1 d . . . . .
H70 H 1.0013 0.4210 0.5172 0.044 Uiso 1 1 calc R . . . .
C71 C 1.1510(2) 0.42611(18) 0.55304(15) 0.0537(8) Uani 1 1 d . . . . .
H71 H 1.1512 0.4768 0.5906 0.064 Uiso 1 1 calc R . . . .
C72 C 1.2407(2) 0.3862(2) 0.54200(15) 0.0564(8) Uani 1 1 d . . . . .
H72 H 1.3014 0.4091 0.5720 0.068 Uiso 1 1 calc R . . . .
C73 C 1.23948(19) 0.31157(18) 0.48564(16) 0.0476(7) Uani 1 1 d . . . . .
H73 H 1.3002 0.2845 0.4769 0.057 Uiso 1 1 calc R . . . .
C74 C 1.14864(17) 0.27644(15) 0.44188(13) 0.0332(5) Uani 1 1 d . . . . .
H74 H 1.1492 0.2259 0.4042 0.040 Uiso 1 1 calc R . . . .
C75 C 0.95727(16) 0.18055(14) 0.33062(11) 0.0248(5) Uani 1 1 d . . . . .
C76 C 0.91113(17) 0.10196(14) 0.33318(13) 0.0329(5) Uani 1 1 d . . . . .
H76 H 0.8693 0.0971 0.3749 0.039 Uiso 1 1 calc R . . . .
C77 C 0.9261(2) 0.03107(17) 0.27517(16) 0.0499(7) Uani 1 1 d . . . . .
H77 H 0.8944 -0.0207 0.2783 0.060 Uiso 1 1 calc R . . . .
C78 C 0.9870(2) 0.0365(2) 0.21326(17) 0.0607(9) Uani 1 1 d . . . . .
H78 H 0.9967 -0.0114 0.1743 0.073 Uiso 1 1 calc R . . . .
C79 C 1.0342(2) 0.1133(2) 0.20876(15) 0.0578(9) Uani 1 1 d . . . . .
H79 H 1.0760 0.1171 0.1667 0.069 Uiso 1 1 calc R . . . .
C80 C 1.01942(19) 0.18497(17) 0.26667(13) 0.0407(6) Uani 1 1 d . . . . .
H80 H 1.0512 0.2365 0.2629 0.049 Uiso 1 1 calc R . . . .

loop_
_atom_site_aniso_label
_atom_site_aniso_U_11
_atom_site_aniso_U_22
_atom_site_aniso_U_33
_atom_site_aniso_U_23
_atom_site_aniso_U_13
_atom_site_aniso_U_12
Cu1 0.02068(13) 0.02485(14) 0.01414(12) 0.00244(10) -0.00087(9) 0.00308(11)
P1 0.0236(3) 0.0222(3) 0.0157(2) 0.0034(2) -0.0006(2) 0.0012(2)
N1 0.0171(8) 0.0211(8) 0.0149(8) 0.0032(7) 0.0004(6) 0.0038(7)
N2 0.0156(8) 0.0262(9) 0.0139(8) 0.0021(7) 0.0009(6) 0.0039(7)
C1 0.0143(9) 0.0169(9) 0.0180(9) 0.0047(8) 0.0007(7) -0.0020(8)
C2 0.0195(10) 0.0369(12) 0.0165(10) 0.0032(9) -0.0045(8) 0.0048(9)
C3 0.0274(11) 0.0318(12) 0.0168(10) 0.0025(9) -0.0039(8) 0.0013(10)
C4 0.0294(11) 0.0293(11) 0.0138(9) 0.0024(9) 0.0025(8) 0.0079(10)
C5 0.0198(10) 0.0231(10) 0.0141(9) 0.0010(8) 0.0020(7) 0.0058(9)
C6 0.0216(10) 0.0284(11) 0.0193(10) 0.0042(9) 0.0010(8) 0.0045(9)
C7 0.0198(10) 0.0365(13) 0.0330(12) 0.0077(11) 0.0018(9) 0.0043(10)
C8 0.0254(12) 0.0393(13) 0.0347(13) 0.0062(11) -0.0009(9) 0.0142(11)
C9 0.0354(12) 0.0257(11) 0.0292(12) 0.0076(10) -0.0007(9) 0.0113(10)
C10 0.0269(11) 0.0237(11) 0.0204(10) 0.0035(9) 0.0031(8) 0.0064(9)
C11 0.0238(11) 0.0330(12) 0.0352(12) 0.0146(11) 0.0007(9) 0.0013(10)
C12 0.0435(15) 0.0606(18) 0.0536(16) 0.0345(15) 0.0150(13) 0.0065(14)
C13 0.084(2) 0.0313(14) 0.0510(17) 0.0122(13) -0.0133(15) -0.0053(15)
C14 0.0300(12) 0.0262(12) 0.0475(14) 0.0151(11) 0.0021(10) 0.0035(10)
C15 0.0508(16) 0.0354(14) 0.0590(18) 0.0119(13) -0.0066(13) -0.0069(13)
C16 0.0534(17) 0.0479(16) 0.0576(17) 0.0257(14) 0.0199(14) 0.0020(14)
C17 0.0173(10) 0.0302(11) 0.0169(10) 0.0002(9) -0.0009(8) 0.0056(9)
C18 0.0208(10) 0.0376(13) 0.0220(11) -0.0013(10) 0.0028(8) 0.0046(10)
C19 0.0299(13) 0.0504(16) 0.0353(14) -0.0077(12) 0.0129(11) 0.0008(12)
C20 0.0366(14) 0.0544(17) 0.0422(15) -0.0150(13) 0.0123(12) 0.0144(13)
C21 0.0413(14) 0.0323(13) 0.0441(15) -0.0082(12) -0.0039(12) 0.0088(12)
C22 0.0228(11) 0.0302(12) 0.0244(11) 0.0007(10) -0.0056(9) 0.0032(10)
C23 0.0280(12) 0.0359(13) 0.0292(12) -0.0002(10) 0.0115(9) -0.0032(11)
C24 0.074(2) 0.0554(19) 0.069(2) 0.0261(17) -0.0121(17) -0.0090(17)
C25 0.0381(15) 0.0520(18) 0.075(2) -0.0129(16) -0.0029(14) -0.0079(14)
C26 0.0344(13) 0.0290(12) 0.0318(12) 0.0058(10) -0.0050(10) -0.0005(10)
C27 0.0553(18) 0.0609(19) 0.066(2) 0.0329(16) -0.0114(15) 0.0006(16)
C28 0.0418(15) 0.0673(19) 0.0466(16) 0.0156(15) -0.0131(12) -0.0159(14)
C29 0.0250(10) 0.0202(10) 0.0177(10) 0.0058(8) 0.0028(8) 0.0031(9)
C30 0.0307(12) 0.0388(13) 0.0214(11) -0.0010(10) -0.0008(9) 0.0097(11)
C31 0.0332(13) 0.0687(19) 0.0305(13) -0.0034(13) 0.0083(11) 0.0152(13)
C32 0.0208(11) 0.0673(18) 0.0352(14) 0.0030(13) 0.0064(10) 0.0018(12)
C33 0.0290(12) 0.0473(15) 0.0257(12) -0.0006(11) 0.0010(9) -0.0079(11)
C34 0.0268(11) 0.0334(12) 0.0190(10) 0.0010(9) 0.0062(9) -0.0033(10)
C35 0.0280(11) 0.0260(11) 0.0141(9) 0.0069(9) 0.0023(8) 0.0047(9)
C36 0.0277(11) 0.0359(13) 0.0307(12) 0.0112(10) -0.0002(9) 0.0042(10)
C37 0.0319(13) 0.0525(16) 0.0385(14) 0.0141(13) 0.0075(11) 0.0168(12)
C38 0.0554(17) 0.0401(15) 0.0308(13) 0.0072(11) 0.0084(12) 0.0244(13)
C39 0.0521(16) 0.0274(12) 0.0319(13) 0.0030(10) 0.0023(11) 0.0073(12)
C40 0.0357(13) 0.0273(12) 0.0288(12) 0.0067(10) 0.0063(10) 0.0023(10)
Cu2 0.01940(12) 0.02120(13) 0.01745(12) 0.00354(10) 0.00556(9) 0.00007(10)
P2 0.0215(3) 0.0236(3) 0.0206(3) 0.0064(2) 0.0064(2) 0.0029(2)
N3 0.0210(8) 0.0184(8) 0.0144(8) 0.0030(7) 0.0053(6) 0.0015(7)
N4 0.0174(8) 0.0173(8) 0.0173(8) 0.0037(7) 0.0048(6) 0.0003(7)
C41 0.0153(9) 0.0204(10) 0.0165(9) 0.0041(8) -0.0012(7) 0.0015(8)
C42 0.0333(12) 0.0227(11) 0.0179(10) 0.0049(9) 0.0116(9) 0.0037(10)
C43 0.0270(11) 0.0283(11) 0.0255(11) 0.0093(9) 0.0130(9) 0.0034(10)
C44 0.0239(10) 0.0235(11) 0.0244(11) 0.0078(9) 0.0096(8) -0.0020(9)
C45 0.0195(10) 0.0181(10) 0.0182(10) 0.0015(8) 0.0062(8) -0.0027(8)
C46 0.0218(10) 0.0225(10) 0.0240(11) 0.0042(9) 0.0073(8) 0.0003(9)
C47 0.0322(12) 0.0247(11) 0.0341(13) 0.0039(10) 0.0113(10) 0.0063(10)
C48 0.0359(13) 0.0260(12) 0.0280(12) -0.0052(10) 0.0100(10) -0.0023(10)
C49 0.0318(12) 0.0320(12) 0.0200(11) 0.0025(10) 0.0019(9) -0.0074(10)
C50 0.0222(10) 0.0215(10) 0.0221(10) 0.0064(9) 0.0037(8) -0.0063(9)
C51 0.0287(11) 0.0330(12) 0.0281(12) 0.0040(10) 0.0026(9) 0.0131(10)
C52 0.0388(14) 0.0309(13) 0.0559(16) 0.0030(12) -0.0126(12) 0.0033(12)
C53 0.0303(13) 0.0513(16) 0.0468(15) 0.0198(13) 0.0013(11) 0.0099(12)
C54 0.0323(12) 0.0275(11) 0.0242(11) 0.0080(9) -0.0034(9) -0.0008(10)
C55 0.0445(15) 0.0444(15) 0.0403(14) 0.0225(12) -0.0057(11) -0.0059(13)
C56 0.0293(13) 0.0474(15) 0.0528(16) 0.0198(13) 0.0014(11) 0.0027(12)
C57 0.0256(10) 0.0172(10) 0.0139(9) 0.0005(8) 0.0055(8) 0.0008(9)
C58 0.0277(11) 0.0210(10) 0.0162(10) 0.0029(8) 0.0065(8) 0.0043(9)
C59 0.0399(13) 0.0190(10) 0.0257(11) 0.0066(9) 0.0076(10) 0.0044(10)
C60 0.0402(13) 0.0198(11) 0.0291(12) 0.0011(10) 0.0057(10) -0.0058(10)
C61 0.0306(12) 0.0264(11) 0.0260(11) 0.0015(10) -0.0014(9) -0.0034(10)
C62 0.0307(11) 0.0204(10) 0.0184(10) 0.0017(9) 0.0030(8) 0.0010(9)
C63 0.0324(12) 0.0267(12) 0.0326(12) 0.0089(10) -0.0067(10) -0.0027(10)
C64 0.075(2) 0.0486(16) 0.0365(14) 0.0189(13) -0.0143(13) 0.0004(15)
C65 0.0359(14) 0.0420(15) 0.0713(19) 0.0206(14) -0.0029(13) 0.0076(12)
C66 0.0272(11) 0.0241(11) 0.0272(11) 0.0099(9) 0.0040(9) 0.0033(9)
C67 0.0383(14) 0.0501(16) 0.0386(14) 0.0025(12) 0.0050(11) 0.0180(13)
C68 0.0391(14) 0.0406(14) 0.0300(12) 0.0023(11) -0.0005(10) 0.0104(12)
C69 0.0282(11) 0.0235(11) 0.0203(10) 0.0077(9) 0.0059(8) -0.0051(9)
C70 0.0417(14) 0.0290(12) 0.0322(13) -0.0016(10) 0.0120(11) -0.0076(11)
C71 0.0614(19) 0.0504(17) 0.0333(14) -0.0071(13) 0.0098(13) -0.0259(16)
C72 0.0483(17) 0.075(2) 0.0363(15) 0.0126(15) -0.0142(13) -0.0332(17)
C73 0.0294(13) 0.0602(18) 0.0532(17) 0.0173(15) -0.0080(12) -0.0031(13)
C74 0.0311(12) 0.0308(12) 0.0360(13) 0.0059(11) -0.0020(10) 0.0020(10)
C75 0.0211(10) 0.0332(12) 0.0181(10) 0.0019(9) -0.0011(8) 0.0055(9)
C76 0.0255(11) 0.0330(13) 0.0342(13) -0.0025(11) -0.0048(10) 0.0044(10)
C77 0.0371(14) 0.0413(15) 0.0563(18) -0.0153(14) -0.0139(13) 0.0066(12)
C78 0.0483(17) 0.068(2) 0.0443(17) -0.0306(16) -0.0151(14) 0.0242(16)
C79 0.0455(16) 0.097(3) 0.0256(14) -0.0026(15) 0.0090(12) 0.0292(18)
C80 0.0359(13) 0.0581(17) 0.0274(12) 0.0070(12) 0.0104(10) 0.0119(13)

loop_
_atom_type_symbol
_atom_type_description
_atom_type_scat_dispersion_real
_atom_type_scat_dispersion_imag
_atom_type_scat_source
C C 0.0033 0.0016 'International Tables Vol C Tables 4.2.6.8 and 6.1.1.4'
H H 0.0000 0.0000 'International Tables Vol C Tables 4.2.6.8 and 6.1.1.4'
Cu Cu 0.3201 1.2651 'International Tables Vol C Tables 4.2.6.8 and 6.1.1.4'
N N 0.0061 0.0033 'International Tables Vol C Tables 4.2.6.8 and 6.1.1.4'
P P 0.1023 0.0942 'International Tables Vol C Tables 4.2.6.8 and 6.1.1.4'

loop_
_geom_angle_atom_site_label_1
_geom_angle_atom_site_label_2
_geom_angle_atom_site_label_3
_geom_angle
_geom_angle_site_symmetry_1
_geom_angle_site_symmetry_3
_geom_angle_publ_flag
C1 Cu1 P1 177.51(6) . . ?
C29 P1 Cu1 107.31(6) . . ?
C29 P1 C35 105.12(9) . . ?
C35 P1 Cu1 102.92(6) . . ?
C1 N1 C4 125.11(16) . . ?
C1 N1 C5 119.49(15) . . ?
C5 N1 C4 115.23(14) . . ?
C1 N2 C2 124.78(15) . . ?
C1 N2 C17 119.78(16) . . ?
C17 N2 C2 115.27(15) . . ?
N1 C1 Cu1 121.76(14) . . ?
N2 C1 Cu1 121.03(13) . . ?
N2 C1 N1 117.21(17) . . ?
N2 C2 C3 109.47(17) . . ?
C2 C3 C4 109.70(17) . . ?
N1 C4 C3 110.50(15) . . ?
C6 C5 N1 118.97(18) . . ?
C10 C5 N1 118.68(17) . . ?
C10 C5 C6 122.22(19) . . ?
C5 C6 C11 122.36(19) . . ?
C7 C6 C5 117.36(19) . . ?
C7 C6 C11 120.27(19) . . ?
C8 C7 C6 121.5(2) . . ?
C9 C8 C7 120.3(2) . . ?
C8 C9 C10 120.8(2) . . ?
C5 C10 C14 122.32(19) . . ?
C9 C10 C5 117.89(19) . . ?
C9 C10 C14 119.79(19) . . ?
C6 C11 C12 111.69(19) . . ?
C6 C11 C13 110.82(19) . . ?
C12 C11 C13 110.6(2) . . ?
C10 C14 C15 111.48(19) . . ?
C10 C14 C16 110.2(2) . . ?
C15 C14 C16 111.4(2) . . ?
C18 C17 N2 118.20(18) . . ?
C22 C17 N2 118.80(17) . . ?
C22 C17 C18 122.81(18) . . ?
C17 C18 C23 122.29(18) . . ?
C19 C18 C17 117.1(2) . . ?
C19 C18 C23 120.6(2) . . ?
C20 C19 C18 121.0(2) . . ?
C19 C20 C21 120.6(2) . . ?
C20 C21 C22 120.9(2) . . ?
C17 C22 C26 121.99(18) . . ?
C21 C22 C17 117.4(2) . . ?
C21 C22 C26 120.6(2) . . ?
C18 C23 C24 110.8(2) . . ?
C18 C23 C25 112.9(2) . . ?
C25 C23 C24 110.4(2) . . ?
C27 C26 C22 112.0(2) . . ?
C28 C26 C22 111.40(19) . . ?
C28 C26 C27 111.8(2) . . ?
C30 C29 P1 119.18(16) . . ?
C30 C29 C34 116.57(19) . . ?
C34 C29 P1 123.65(14) . . ?
C31 C30 C29 121.5(2) . . ?
C32 C31 C30 120.8(2) . . ?
C33 C32 C31 118.7(2) . . ?
C32 C33 C34 120.5(2) . . ?
C33 C34 C29 121.91(19) . . ?
C36 C35 P1 117.12(16) . . ?
C40 C35 P1 126.21(16) . . ?
C40 C35 C36 116.66(19) . . ?
C37 C36 C35 121.6(2) . . ?
C38 C37 C36 120.6(2) . . ?
C39 C38 C37 118.8(2) . . ?
C38 C39 C40 120.9(2) . . ?
C39 C40 C35 121.5(2) . . ?
C41 Cu2 P2 172.80(6) . . ?
C69 P2 Cu2 101.77(6) . . ?
C69 P2 C75 103.88(9) . . ?
C75 P2 Cu2 110.08(7) . . ?
C41 N3 C42 124.52(16) . . ?
C41 N3 C57 119.34(14) . . ?
C57 N3 C42 116.13(15) . . ?
C41 N4 C44 124.83(15) . . ?
C41 N4 C45 119.20(14) . . ?
C45 N4 C44 115.78(14) . . ?
N3 C41 Cu2 120.30(13) . . ?
N3 C41 N4 117.63(16) . . ?
N4 C41 Cu2 122.03(13) . . ?
N3 C42 C43 109.35(15) . . ?
C44 C43 C42 109.80(17) . . ?
N4 C44 C43 109.60(16) . . ?
C46 C45 N4 118.39(17) . . ?
C46 C45 C50 122.65(18) . . ?
C50 C45 N4 118.89(18) . . ?
C45 C46 C47 117.35(19) . . ?
C45 C46 C51 122.01(18) . . ?
C47 C46 C51 120.6(2) . . ?
C48 C47 C46 120.9(2) . . ?
C49 C48 C47 120.7(2) . . ?
C48 C49 C50 121.1(2) . . ?
C45 C50 C54 122.76(18) . . ?
C49 C50 C45 117.4(2) . . ?
C49 C50 C54 119.83(19) . . ?
C46 C51 C52 110.73(19) . . ?
C46 C51 C53 112.98(19) . . ?
C53 C51 C52 110.63(19) . . ?
C50 C54 C55 111.62(18) . . ?
C50 C54 C56 111.05(18) . . ?
C55 C54 C56 110.70(19) . . ?
C58 C57 N3 118.50(18) . . ?
C58 C57 C62 122.50(18) . . ?
C62 C57 N3 118.95(18) . . ?
C57 C58 C66 121.70(18) . . ?
C59 C58 C57 117.93(19) . . ?
C59 C58 C66 120.35(19) . . ?
C60 C59 C58 120.5(2) . . ?
C61 C60 C59 120.5(2) . . ?
C60 C61 C62 121.3(2) . . ?
C57 C62 C63 122.76(18) . . ?
C61 C62 C57 117.24(19) . . ?
C61 C62 C63 120.00(19) . . ?
C62 C63 C64 110.96(19) . . ?
C62 C63 C65 112.13(19) . . ?
C64 C63 C65 111.0(2) . . ?
C58 C66 C67 112.99(18) . . ?
C58 C66 C68 111.44(17) . . ?
C67 C66 C68 110.08(19) . . ?
C70 C69 P2 116.25(17) . . ?
C74 C69 P2 126.44(16) . . ?
C74 C69 C70 117.3(2) . . ?
C71 C70 C69 121.1(2) . . ?
C72 C71 C70 121.0(2) . . ?
C71 C72 C73 118.8(2) . . ?
C72 C73 C74 120.7(3) . . ?
C73 C74 C69 121.0(2) . . ?
C76 C75 P2 122.30(15) . . ?
C76 C75 C80 117.3(2) . . ?
C80 C75 P2 120.18(18) . . ?
C77 C76 C75 121.5(2) . . ?
C78 C77 C76 120.4(3) . . ?
C77 C78 C79 119.7(3) . . ?
C78 C79 C80 120.3(2) . . ?
C79 C80 C75 120.7(3) . . ?

loop_
_geom_bond_atom_site_label_1
_geom_bond_atom_site_label_2
_geom_bond_distance
_geom_bond_site_symmetry_2
_geom_bond_publ_flag
Cu1 P1 2.2113(5) . ?
Cu1 C1 1.9272(18) . ?
P1 C29 1.835(2) . ?
P1 C35 1.836(2) . ?
N1 C1 1.342(2) . ?
N1 C4 1.473(2) . ?
N1 C5 1.446(2) . ?
N2 C1 1.335(2) . ?
N2 C2 1.472(2) . ?
N2 C17 1.443(2) . ?
C2 C3 1.507(3) . ?
C3 C4 1.514(3) . ?
C5 C6 1.403(3) . ?
C5 C10 1.398(3) . ?
C6 C7 1.389(3) . ?
C6 C11 1.521(3) . ?
C7 C8 1.380(3) . ?
C8 C9 1.378(3) . ?
C9 C10 1.396(3) . ?
C10 C14 1.524(3) . ?
C11 C12 1.529(3) . ?
C11 C13 1.532(3) . ?
C14 C15 1.530(3) . ?
C14 C16 1.531(3) . ?
C17 C18 1.402(3) . ?
C17 C22 1.394(3) . ?
C18 C19 1.391(3) . ?
C18 C23 1.515(3) . ?
C19 C20 1.374(4) . ?
C20 C21 1.379(3) . ?
C21 C22 1.389(3) . ?
C22 C26 1.520(3) . ?
C23 C24 1.530(4) . ?
C23 C25 1.519(3) . ?
C26 C27 1.513(3) . ?
C26 C28 1.508(3) . ?
C29 C30 1.392(3) . ?
C29 C34 1.396(3) . ?
C30 C31 1.384(3) . ?
C31 C32 1.381(3) . ?
C32 C33 1.377(3) . ?
C33 C34 1.381(3) . ?
C35 C36 1.398(3) . ?
C35 C40 1.392(3) . ?
C36 C37 1.384(3) . ?
C37 C38 1.381(3) . ?
C38 C39 1.371(3) . ?
C39 C40 1.387(3) . ?
Cu2 P2 2.2097(5) . ?
Cu2 C41 1.9300(18) . ?
P2 C69 1.830(2) . ?
P2 C75 1.831(2) . ?
N3 C41 1.337(2) . ?
N3 C42 1.476(2) . ?
N3 C57 1.447(2) . ?
N4 C41 1.339(2) . ?
N4 C44 1.483(2) . ?
N4 C45 1.453(2) . ?
C42 C43 1.513(3) . ?
C43 C44 1.510(3) . ?
C45 C46 1.397(3) . ?
C45 C50 1.401(3) . ?
C46 C47 1.399(3) . ?
C46 C51 1.516(3) . ?
C47 C48 1.381(3) . ?
C48 C49 1.372(3) . ?
C49 C50 1.397(3) . ?
C50 C54 1.512(3) . ?
C51 C52 1.532(3) . ?
C51 C53 1.521(3) . ?
C54 C55 1.529(3) . ?
C54 C56 1.537(3) . ?
C57 C58 1.398(3) . ?
C57 C62 1.399(3) . ?
C58 C59 1.393(3) . ?
C58 C66 1.518(3) . ?
C59 C60 1.384(3) . ?
C60 C61 1.376(3) . ?
C61 C62 1.395(3) . ?
C62 C63 1.521(3) . ?
C63 C64 1.530(3) . ?
C63 C65 1.535(3) . ?
C66 C67 1.526(3) . ?
C66 C68 1.528(3) . ?
C69 C70 1.399(3) . ?
C69 C74 1.387(3) . ?
C70 C71 1.374(4) . ?
C71 C72 1.372(4) . ?
C72 C73 1.378(4) . ?
C73 C74 1.386(3) . ?
C75 C76 1.393(3) . ?
C75 C80 1.400(3) . ?
C76 C77 1.381(3) . ?
C77 C78 1.365(4) . ?
C78 C79 1.381(4) . ?
C79 C80 1.388(4) . ?
